data_2021920
loop_
_publ_author_name
'Shukla, Rahul'
'Ruzi\'e, Christian'
'Schweicher, Guillaume'
'Kennedy, Alan R.'
'Geerts, Yves H.'
'Chopra, Deepak'
'Chattopadhyay, Basab'

_publ_section_title
;
 Insight from electron density and energy framework analysis on the
 structural features of F&#x000D; x&#x000D; -TCNQ (x = 0, 2, 4) family of
 molecules
;
_journal_coeditor_code AW5018SUP1
_journal_issue 1
_journal_name_full 'Acta Crystallographica Section B Structural Science, Crystal Engineering and Materials'
_journal_page_first 71
_journal_paper_doi 10.1107/S2052520618017109
_journal_volume 75
_journal_year 2019
_chemical_formula_moiety 'C12 H2 F2 N4'
_chemical_formula_sum 'C12 H2 F2 N4'
_chemical_formula_weight 240.18
_space_group_crystal_system monoclinic
_space_group_IT_number 14
_space_group_name_Hall '-P 2ybc'
_space_group_name_H-M_alt 'P 1 21/c 1'
_atom_sites_solution_hydrogens difmap
_audit_creation_method SHELXL-2014/7
_cell_angle_alpha 90
_cell_angle_beta 102.417(5)
_cell_angle_gamma 90
_cell_formula_units_Z 4
_cell_length_a 9.8303(9)
_cell_length_b 5.4679(5)
_cell_length_c 19.2479(17)
_cell_measurement_reflns_used 7666
_cell_measurement_temperature 100(2)
_cell_measurement_theta_max 30.51
_cell_measurement_theta_min 3.34
_cell_volume 1010.40(16)
_computing_cell_refinement 'Bruker SAINT'
_computing_data_collection 'Bruker APEX2'
_computing_data_reduction 'Bruker SAINT'
_computing_molecular_graphics 'Bruker SHELXTL'
_computing_publication_material 'Bruker SHELXTL'
_computing_structure_refinement 'SHELXL-2014 (Sheldrick 2014)'
_computing_structure_solution 'SHELXS-97 (Sheldrick 2008)'
_diffrn_ambient_temperature 100(2)
_diffrn_measured_fraction_theta_full 0.999
_diffrn_measured_fraction_theta_max 0.996
_diffrn_measurement_device_type 'Bruker APEX-II CCD'
_diffrn_measurement_method '\f and \w scans'
_diffrn_radiation_type MoK\a
_diffrn_radiation_wavelength 0.71073
_diffrn_reflns_av_R_equivalents 0.0841
_diffrn_reflns_av_unetI/netI 0.0488
_diffrn_reflns_Laue_measured_fraction_full 0.999
_diffrn_reflns_Laue_measured_fraction_max 0.996
_diffrn_reflns_limit_h_max 14
_diffrn_reflns_limit_h_min -14
_diffrn_reflns_limit_k_max 7
_diffrn_reflns_limit_k_min -7
_diffrn_reflns_limit_l_max 27
_diffrn_reflns_limit_l_min -27
_diffrn_reflns_number 23312
_diffrn_reflns_point_group_measured_fraction_full 0.999
_diffrn_reflns_point_group_measured_fraction_max 0.996
_diffrn_reflns_theta_full 25.242
_diffrn_reflns_theta_max 30.647
_diffrn_reflns_theta_min 2.687
_exptl_absorpt_coefficient_mu 0.127
_exptl_absorpt_correction_type none
_exptl_crystal_colour yellow
_exptl_crystal_density_diffrn 1.579
_exptl_crystal_description block
_exptl_crystal_F_000 480
_exptl_crystal_size_max 0.31
_exptl_crystal_size_mid 0.20
_exptl_crystal_size_min 0.14
_exptl_transmission_factor_max 0.8121
_exptl_transmission_factor_min 0.6283
_refine_diff_density_max 0.399
_refine_diff_density_min -0.368
_refine_diff_density_rms 0.088
_refine_ls_extinction_method none
_refine_ls_goodness_of_fit_ref 1.045
_refine_ls_hydrogen_treatment refall
_refine_ls_matrix_type full
_refine_ls_number_parameters 171
_refine_ls_number_reflns 3100
_refine_ls_number_restraints 2
_refine_ls_restrained_S_all 1.045
_refine_ls_R_factor_all 0.0798
_refine_ls_R_factor_gt 0.0509
_refine_ls_shift/su_max 0.000
_refine_ls_shift/su_mean 0.000
_refine_ls_structure_factor_coef Fsqd
_refine_ls_weighting_details 'w=1/[\s^2^(Fo^2^)+(0.0539P)^2^+0.4801P] where P=(Fo^2^+2Fc^2^)/3'
_refine_ls_weighting_scheme calc
_refine_ls_wR_factor_gt 0.1110
_refine_ls_wR_factor_ref 0.1240
_reflns_Friedel_coverage 0.000
_reflns_number_gt 2273
_reflns_number_total 3100
_reflns_threshold_expression 'I > 2\s(I)'
_cod_data_source_file aw5018sup1.cif
_cod_data_source_block F2'-TCNQ
_cod_original_cell_volume 1010.39(16)
_cod_original_sg_symbol_H-M 'P 21/c'
_cod_database_code 2021920
_shelx_shelxl_version_number 2014/7
_shelx_space_group_comment
;
The symmetry employed for this shelxl refinement is uniquely defined
by the following loop, which should always be used as a source of
symmetry information in preference to the above space-group names.
They are only intended as comments.
;

loop_
_space_group_symop_operation_xyz
'x, y, z'
'-x, y+1/2, -z+1/2'
'-x, -y, -z'
'x, -y-1/2, z-1/2'

loop_
_atom_site_label
_atom_site_type_symbol
_atom_site_fract_x
_atom_site_fract_y
_atom_site_fract_z
_atom_site_U_iso_or_equiv
_atom_site_adp_type
_atom_site_occupancy
_atom_site_site_symmetry_order
_atom_site_calc_flag
_atom_site_refinement_flags_posn
F2 F 0.92048(9) -0.26958(17) 0.20358(5) 0.0224(2) Uani 1 1 d .
F1 F 0.94270(9) 0.36736(17) 0.04012(5) 0.0222(2) Uani 1 1 d .
N3 N 0.44424(15) 0.6836(3) 0.07372(7) 0.0250(3) Uani 1 1 d .
N2 N 1.21929(13) 0.1565(2) 0.03203(7) 0.0202(3) Uani 1 1 d .
N4 N 0.39781(13) 0.0763(3) 0.21822(7) 0.0205(3) Uani 1 1 d .
N1 N 1.18901(15) -0.4399(3) 0.16696(7) 0.0252(3) Uani 1 1 d .
C11 C 0.48390(15) 0.5039(3) 0.10193(8) 0.0172(3) Uani 1 1 d .
C10 C 0.54116(15) 0.2852(3) 0.13753(7) 0.0153(3) Uani 1 1 d .
C9 C 0.67055(14) 0.2031(3) 0.13152(7) 0.0141(3) Uani 1 1 d .
C8 C 0.74731(14) 0.3314(3) 0.08731(7) 0.0148(3) Uani 1 1 d D
C6 C 0.87415(15) 0.2514(3) 0.08335(7) 0.0149(3) Uani 1 1 d .
C4 C 0.94325(14) 0.0414(3) 0.12087(7) 0.0135(3) Uani 1 1 d .
C3 C 1.07141(14) -0.0400(3) 0.11296(7) 0.0145(3) Uani 1 1 d .
C2 C 1.15158(15) 0.0761(3) 0.06789(7) 0.0159(3) Uani 1 1 d .
C12 C 0.46158(15) 0.1669(3) 0.18191(7) 0.0161(3) Uani 1 1 d .
C1 C 1.13504(15) -0.2612(3) 0.14495(7) 0.0172(3) Uani 1 1 d .
C5 C 0.86132(15) -0.0777(3) 0.16526(7) 0.0148(3) Uani 1 1 d .
C7 C 0.73298(15) -0.0084(3) 0.17031(7) 0.0156(3) Uani 1 1 d D
H7 H 0.6795(16) -0.112(3) 0.2043(7) 0.025(5) Uiso 1 1 d D
H8 H 0.7060(17) 0.4937(18) 0.0580(8) 0.022(5) Uiso 1 1 d D

loop_
_atom_site_aniso_label
_atom_site_aniso_U_11
_atom_site_aniso_U_22
_atom_site_aniso_U_33
_atom_site_aniso_U_23
_atom_site_aniso_U_13
_atom_site_aniso_U_12
F2 0.0217(5) 0.0212(5) 0.0258(5) 0.0122(4) 0.0085(4) 0.0069(4)
F1 0.0187(4) 0.0230(5) 0.0280(5) 0.0135(4) 0.0119(4) 0.0035(4)
N3 0.0239(7) 0.0228(7) 0.0290(7) 0.0024(6) 0.0072(6) 0.0051(6)
N2 0.0185(6) 0.0215(6) 0.0211(6) 0.0014(5) 0.0057(5) 0.0016(5)
N4 0.0184(6) 0.0224(7) 0.0218(6) 0.0017(5) 0.0069(5) 0.0032(5)
N1 0.0272(7) 0.0252(7) 0.0242(7) 0.0055(6) 0.0078(6) 0.0089(6)
C11 0.0141(6) 0.0201(7) 0.0188(6) -0.0020(6) 0.0066(5) 0.0007(5)
C10 0.0158(7) 0.0162(7) 0.0140(6) -0.0016(5) 0.0030(5) -0.0002(5)
C9 0.0150(6) 0.0144(6) 0.0128(6) -0.0022(5) 0.0029(5) -0.0003(5)
C8 0.0163(7) 0.0139(6) 0.0144(6) 0.0019(5) 0.0036(5) 0.0013(5)
C6 0.0163(7) 0.0148(7) 0.0147(6) 0.0029(5) 0.0056(5) -0.0013(5)
C4 0.0148(6) 0.0135(6) 0.0124(6) -0.0002(5) 0.0035(5) -0.0004(5)
C3 0.0154(6) 0.0141(6) 0.0136(6) 0.0011(5) 0.0026(5) 0.0003(5)
C2 0.0139(6) 0.0180(7) 0.0151(6) 0.0003(5) 0.0018(5) 0.0036(5)
C12 0.0144(6) 0.0170(7) 0.0168(6) -0.0016(5) 0.0028(5) 0.0032(5)
C1 0.0166(7) 0.0207(7) 0.0154(6) -0.0001(6) 0.0058(5) 0.0015(6)
C5 0.0177(7) 0.0128(6) 0.0136(6) 0.0040(5) 0.0026(5) 0.0008(5)
C7 0.0177(7) 0.0156(6) 0.0141(6) 0.0014(5) 0.0047(5) 0.0004(5)

loop_
_atom_type_symbol
_atom_type_description
_atom_type_scat_dispersion_real
_atom_type_scat_dispersion_imag
_atom_type_scat_source
C C 0.0033 0.0016 'International Tables Vol C Tables 4.2.6.8 and 6.1.1.4'
H H 0.0000 0.0000 'International Tables Vol C Tables 4.2.6.8 and 6.1.1.4'
N N 0.0061 0.0033 'International Tables Vol C Tables 4.2.6.8 and 6.1.1.4'
F F 0.0171 0.0103 'International Tables Vol C Tables 4.2.6.8 and 6.1.1.4'

loop_
_geom_angle_atom_site_label_1
_geom_angle_atom_site_label_2
_geom_angle_atom_site_label_3
_geom_angle
N3 C11 C10 176.76(16)
C9 C10 C12 122.41(13)
C9 C10 C11 120.49(13)
C12 C10 C11 117.01(13)
C10 C9 C8 120.19(13)
C10 C9 C7 121.11(13)
C8 C9 C7 118.68(13)
C6 C8 C9 119.25(13)
C6 C8 H8 119.2(9)
C9 C8 H8 121.6(9)
F1 C6 C8 118.72(12)
F1 C6 C4 116.21(12)
C8 C6 C4 125.04(13)
C3 C4 C6 123.03(12)
C3 C4 C5 123.95(13)
C6 C4 C5 112.99(12)
C4 C3 C1 123.34(13)
C4 C3 C2 123.87(13)
C1 C3 C2 112.65(12)
N2 C2 C3 176.18(15)
N4 C12 C10 178.64(16)
N1 C1 C3 175.94(15)
F2 C5 C7 119.00(12)
F2 C5 C4 116.47(12)
C7 C5 C4 124.53(13)
C5 C7 C9 119.48(13)
C5 C7 H7 118.9(9)
C9 C7 H7 121.7(10)

loop_
_geom_bond_atom_site_label_1
_geom_bond_atom_site_label_2
_geom_bond_distance
F2 C5 1.3410(16)
F1 C6 1.3377(16)
N3 C11 1.149(2)
N2 C2 1.1446(19)
N4 C12 1.1469(19)
N1 C1 1.149(2)
C11 C10 1.432(2)
C10 C9 1.377(2)
C10 C12 1.431(2)
C9 C8 1.436(2)
C9 C7 1.440(2)
C8 C6 1.339(2)
C8 H8 1.0827(10)
C6 C4 1.4461(19)
C4 C3 1.3750(19)
C4 C5 1.4488(19)
C3 C1 1.438(2)
C3 C2 1.439(2)
C5 C7 1.341(2)
C7 H7 1.0827(10)

loop_
_geom_torsion_atom_site_label_1
_geom_torsion_atom_site_label_2
_geom_torsion_atom_site_label_3
_geom_torsion_atom_site_label_4
_geom_torsion
C12 C10 C9 C8 -178.77(13)
C11 C10 C9 C8 -2.3(2)
C12 C10 C9 C7 -0.2(2)
C11 C10 C9 C7 176.33(13)
C10 C9 C8 C6 178.64(13)
C7 C9 C8 C6 0.0(2)
C9 C8 C6 F1 177.74(12)
C9 C8 C6 C4 -0.2(2)
F1 C6 C4 C3 -0.7(2)
C8 C6 C4 C3 177.30(14)
F1 C6 C4 C5 -178.62(12)
C8 C6 C4 C5 -0.6(2)
C6 C4 C3 C1 -174.12(13)
C5 C4 C3 C1 3.6(2)
C6 C4 C3 C2 1.2(2)
C5 C4 C3 C2 178.89(13)
C3 C4 C5 F2 4.2(2)
C6 C4 C5 F2 -177.90(11)
C3 C4 C5 C7 -176.06(14)
C6 C4 C5 C7 1.9(2)
F2 C5 C7 C9 177.61(12)
C4 C5 C7 C9 -2.1(2)
C10 C9 C7 C5 -177.50(14)
C8 C9 C7 C5 1.1(2)
